data_7229715
loop_
_publ_author_name
'Karimata, Ayumu'
'Suzuki, Shuichi'
'Kozaki, Masatoshi'
'Okada, Keiji'

_publ_section_title
;
 Stereoelectronic control of oxidation potentials of
 3,7-bis(diarylamino)phenothiazines
;
_journal_issue 88
_journal_name_full 'RSC Advances'
_journal_page_first 56144
_journal_paper_doi 10.1039/C7RA12600J
_journal_volume 7
_journal_year 2017
_chemical_formula_moiety 'C42 H31 F6 N4 S Sb'
_chemical_formula_sum 'C42 H31 F6 N4 S Sb'
_chemical_formula_weight 859.53
_space_group_IT_number 14
_symmetry_cell_setting monoclinic
_symmetry_Int_Tables_number 14
_symmetry_space_group_name_Hall '-P 2yn'
_symmetry_space_group_name_H-M 'P 1 21/n 1'
_atom_sites_solution_hydrogens geom
_atom_sites_solution_primary direct
_atom_sites_solution_secondary difmap
_audit_update_record
;
2017-09-01 deposited with the CCDC.
2017-12-05 downloaded from the CCDC.
;
_cell_angle_alpha 90.0000
_cell_angle_beta 92.068(4)
_cell_angle_gamma 90.0000
_cell_formula_units_Z 4
_cell_length_a 13.5112(9)
_cell_length_b 7.4584(4)
_cell_length_c 35.454(3)
_cell_measurement_reflns_used 8434
_cell_measurement_temperature 150(2)
_cell_measurement_theta_max 27.47
_cell_measurement_theta_min 4.07
_cell_volume 3570.4(4)
_computing_cell_refinement CrystalClear
_computing_data_collection 'CrystalClear (Rigaku Inc., 2008)'
_computing_data_reduction CrystalClear
_computing_molecular_graphics 'CrystalStructure 4.0'
_computing_publication_material 'CrystalStructure 4.0 (Rigaku, 2010)'
_computing_structure_refinement 'CRYSTALS (Carruthers, et al., 1999)'
_computing_structure_solution 'SHELXS97 (Sheldrick, 2008)'
_diffrn_ambient_temperature 150(2)
_diffrn_detector_area_resol_mean 7.111
_diffrn_measured_fraction_theta_full 0.994
_diffrn_measured_fraction_theta_max 0.994
_diffrn_measurement_device_type 'Rigaku Saturn724'
_diffrn_measurement_method \w
_diffrn_radiation_type 'Mo K\a'
_diffrn_radiation_wavelength 0.71075
_diffrn_reflns_av_R_equivalents 0.0346
_diffrn_reflns_limit_h_max 17
_diffrn_reflns_limit_h_min -17
_diffrn_reflns_limit_k_max 9
_diffrn_reflns_limit_k_min -9
_diffrn_reflns_limit_l_max 45
_diffrn_reflns_limit_l_min -44
_diffrn_reflns_number 34157
_diffrn_reflns_theta_full 27.41
_diffrn_reflns_theta_max 27.41
_diffrn_standards_number 0
_exptl_absorpt_coefficient_mu 0.900
_exptl_absorpt_correction_T_max 0.956
_exptl_absorpt_correction_T_min 0.873
_exptl_absorpt_correction_type multi-scan
_exptl_absorpt_process_details 'REQAB (Rigaku, 1998)'
_exptl_crystal_colour green
_exptl_crystal_density_diffrn 1.599
_exptl_crystal_density_method 'not measured'
_exptl_crystal_description block
_exptl_crystal_F_000 1728.00
_exptl_crystal_size_max 0.200
_exptl_crystal_size_mid 0.050
_exptl_crystal_size_min 0.050
_refine_diff_density_max 1.350
_refine_diff_density_min -0.572
_refine_ls_extinction_method none
_refine_ls_goodness_of_fit_ref 0.894
_refine_ls_hydrogen_treatment constr
_refine_ls_number_parameters 518
_refine_ls_number_reflns 8090
_refine_ls_R_factor_gt 0.0370
_refine_ls_shift/su_max 0.000
_refine_ls_structure_factor_coef Fsqd
_refine_ls_weighting_details 'w = 1/[0.0025Fo^2^ + 1.0000\s(Fo^2^)]/(4Fo^2^)'
_refine_ls_weighting_scheme calc
_refine_ls_wR_factor_ref 0.1243
_reflns_number_gt 6808
_reflns_number_total 8090
_reflns_threshold_expression F^2^>2.0\s(F^2^)
_cod_data_source_file c7ra12600j2.cif
_cod_data_source_block 1a_PTZ_CRZ2_SbF6
_cod_database_code 7229715

loop_
_symmetry_equiv_pos_site_id
_symmetry_equiv_pos_as_xyz
1 +X,+Y,+Z
2 1/2-X,1/2+Y,1/2-Z
3 -X,-Y,-Z
4 1/2+X,1/2-Y,1/2+Z

loop_
_atom_site_label
_atom_site_type_symbol
_atom_site_fract_x
_atom_site_fract_y
_atom_site_fract_z
_atom_site_U_iso_or_equiv
_atom_site_adp_type
_atom_site_occupancy
_atom_site_symmetry_multiplicity
_atom_site_calc_flag
_atom_site_refinement_flags
Sb1 Sb 0.827770(10) 0.74911(2) 0.1494 0.02560(7) Uani 1.0 4 d .
S1 S 0.37586(4) 0.09275(8) 0.15091(2) 0.02200(14) Uani 1.0 4 d .
F1 F 0.69468(14) 0.8018(4) 0.13873(6) 0.0546(6) Uani 1.0 4 d .
F2 F 0.78999(14) 0.5959(3) 0.18838(5) 0.0482(6) Uani 1.0 4 d .
F3 F 0.83576(18) 0.9358(3) 0.18430(7) 0.0716(8) Uani 1.0 4 d .
F4 F 0.86518(16) 0.9002(3) 0.11072(6) 0.0673(7) Uani 1.0 4 d .
F5 F 0.95966(13) 0.6908(3) 0.16053(5) 0.0494(6) Uani 1.0 4 d .
F6 F 0.81961(14) 0.5575(3) 0.11542(5) 0.0506(6) Uani 1.0 4 d .
N1 N 0.56477(15) 0.2276(3) 0.19522(6) 0.0196(5) Uani 1.0 4 d .
N2 N 0.21699(15) 0.2029(3) 0.27676(6) 0.0232(5) Uani 1.0 4 d .
N3 N 0.58831(14) 0.1865(3) 0.03787(5) 0.0210(5) Uani 1.0 4 d .
N4 N 0.1252(2) 0.0600(4) 0.14589(8) 0.0511(9) Uani 1.0 4 d .
C1 C 0.38612(16) 0.1697(3) 0.19708(6) 0.0198(6) Uani 1.0 4 d .
C2 C 0.30037(16) 0.1608(3) 0.21776(6) 0.0204(6) Uani 1.0 4 d .
C3 C 0.30169(18) 0.2180(3) 0.25497(7) 0.0204(6) Uani 1.0 4 d .
C4 C 0.38858(18) 0.2930(4) 0.27095(7) 0.0216(6) Uani 1.0 4 d .
C5 C 0.47421(17) 0.2964(4) 0.25113(7) 0.0214(6) Uani 1.0 4 d .
C6 C 0.47596(18) 0.2310(3) 0.21412(7) 0.0193(6) Uani 1.0 4 d .
C7 C 0.56933(18) 0.2145(3) 0.15629(7) 0.0204(6) Uani 1.0 4 d .
C8 C 0.65724(18) 0.2619(3) 0.13826(7) 0.0216(6) Uani 1.0 4 d .
C9 C 0.66335(19) 0.2526(3) 0.09980(7) 0.0222(7) Uani 1.0 4 d .
C10 C 0.58260(17) 0.1936(4) 0.07712(6) 0.0209(6) Uani 1.0 4 d .
C11 C 0.49534(17) 0.1474(3) 0.09438(6) 0.0205(6) Uani 1.0 4 d .
C12 C 0.48810(16) 0.1581(3) 0.13316(6) 0.0202(6) Uani 1.0 4 d .
C13 C 0.65802(19) 0.2442(3) 0.21791(7) 0.0251(7) Uani 1.0 4 d .
C14 C 0.11894(19) 0.2323(3) 0.26443(8) 0.0237(7) Uani 1.0 4 d .
C15 C 0.08069(19) 0.2976(4) 0.23025(8) 0.0296(7) Uani 1.0 4 d .
C16 C -0.0206(2) 0.3219(4) 0.22641(9) 0.0399(8) Uani 1.0 4 d .
C17 C -0.0830(3) 0.2829(4) 0.25608(11) 0.0436(9) Uani 1.0 4 d .
C18 C -0.0456(2) 0.2204(4) 0.28973(10) 0.0379(8) Uani 1.0 4 d .
C19 C 0.05671(18) 0.1932(4) 0.29434(8) 0.0278(7) Uani 1.0 4 d .
C20 C 0.11922(18) 0.1368(4) 0.32606(7) 0.0271(7) Uani 1.0 4 d .
C21 C 0.0993(3) 0.0812(4) 0.36243(8) 0.0366(8) Uani 1.0 4 d .
C22 C 0.1765(3) 0.0390(4) 0.38688(8) 0.0398(8) Uani 1.0 4 d .
C23 C 0.2745(3) 0.0480(4) 0.37543(8) 0.0360(8) Uani 1.0 4 d .
C24 C 0.29638(19) 0.0990(4) 0.33903(7) 0.0279(7) Uani 1.0 4 d .
C25 C 0.21765(18) 0.1455(3) 0.31470(6) 0.0232(6) Uani 1.0 4 d .
C26 C 0.51435(19) 0.2399(3) 0.01125(7) 0.0201(6) Uani 1.0 4 d .
C27 C 0.42237(18) 0.3167(4) 0.01704(7) 0.0255(7) Uani 1.0 4 d .
C28 C 0.36386(19) 0.3605(4) -0.01454(7) 0.0285(7) Uani 1.0 4 d .
C29 C 0.3950(2) 0.3292(4) -0.05084(7) 0.0300(7) Uani 1.0 4 d .
C30 C 0.4877(3) 0.2561(3) -0.05639(8) 0.0254(7) Uani 1.0 4 d .
C31 C 0.54923(19) 0.2129(3) -0.02517(7) 0.0217(6) Uani 1.0 4 d .
C32 C 0.64823(17) 0.1409(3) -0.02110(6) 0.0231(6) Uani 1.0 4 d .
C33 C 0.71680(19) 0.0844(4) -0.04668(7) 0.0288(7) Uani 1.0 4 d .
C34 C 0.80426(19) 0.0077(4) -0.03329(8) 0.0346(8) Uani 1.0 4 d .
C35 C 0.82391(19) -0.0128(4) 0.00545(8) 0.0348(8) Uani 1.0 4 d .
C36 C 0.75655(18) 0.0450(4) 0.03177(7) 0.0277(7) Uani 1.0 4 d .
C37 C 0.67002(17) 0.1230(3) 0.01807(6) 0.0215(6) Uani 1.0 4 d .
C38 C 0.0670(3) 0.1395(5) 0.12949(10) 0.0448(9) Uani 1.0 4 d .
C39 C -0.0074(4) 0.2440(5) 0.10818(19) 0.0916(19) Uani 1.0 4 d .
C40 C 0.0207(3) 0.6021(5) 0.03199(10) 0.0497(10) Uani 1.0 4 d .
C41 C 0.0942(3) 0.5669(4) 0.00656(10) 0.0487(10) Uani 1.0 4 d .
C42 C 0.0732(3) 0.4656(5) -0.02507(10) 0.0481(10) Uani 1.0 4 d .
H1 H 0.2422 0.1161 0.2066 0.0246 Uiso 1.0 4 calc R
H2 H 0.3883 0.3407 0.2952 0.0260 Uiso 1.0 4 calc R
H3 H 0.5320 0.3425 0.2624 0.0256 Uiso 1.0 4 calc R
H4 H 0.7117 0.3008 0.1529 0.0258 Uiso 1.0 4 calc R
H5 H 0.7217 0.2857 0.0885 0.0266 Uiso 1.0 4 calc R
H6 H 0.4412 0.1084 0.0796 0.0246 Uiso 1.0 4 calc R
H7 H 0.6744 0.3687 0.2210 0.0301 Uiso 1.0 4 calc R
H8 H 0.6498 0.1908 0.2422 0.0302 Uiso 1.0 4 calc R
H9 H 0.7104 0.1841 0.2054 0.0300 Uiso 1.0 4 calc R
H10 H 0.1223 0.3238 0.2107 0.0355 Uiso 1.0 4 calc R
H11 H -0.0479 0.3644 0.2037 0.0475 Uiso 1.0 4 calc R
H12 H -0.1509 0.3014 0.2528 0.0524 Uiso 1.0 4 calc R
H13 H -0.0873 0.1943 0.3093 0.0459 Uiso 1.0 4 calc R
H14 H 0.0342 0.0724 0.3700 0.0444 Uiso 1.0 4 calc R
H15 H 0.1640 0.0039 0.4114 0.0481 Uiso 1.0 4 calc R
H16 H 0.3260 0.0193 0.3925 0.0434 Uiso 1.0 4 calc R
H17 H 0.3613 0.1025 0.3312 0.0337 Uiso 1.0 4 calc R
H18 H 0.4009 0.3370 0.0413 0.0306 Uiso 1.0 4 calc R
H19 H 0.3022 0.4127 -0.0113 0.0341 Uiso 1.0 4 calc R
H20 H 0.3536 0.3572 -0.0715 0.0359 Uiso 1.0 4 calc R
H21 H 0.5090 0.2361 -0.0807 0.0303 Uiso 1.0 4 calc R
H22 H 0.7042 0.0994 -0.0725 0.0346 Uiso 1.0 4 calc R
H23 H 0.8505 -0.0317 -0.0502 0.0419 Uiso 1.0 4 calc R
H24 H 0.8830 -0.0659 0.0138 0.0420 Uiso 1.0 4 calc R
H25 H 0.7695 0.0318 0.0576 0.0333 Uiso 1.0 4 calc R
H26 H 0.0244 0.3325 0.0931 0.1088 Uiso 1.0 4 calc R
H27 H -0.0472 0.1670 0.0921 0.1086 Uiso 1.0 4 calc R
H28 H -0.0488 0.3027 0.1258 0.1088 Uiso 1.0 4 calc R
H29 H 0.0347 0.6710 0.0534 0.0591 Uiso 1.0 4 calc R
H30 H 0.1576 0.6132 0.0107 0.0584 Uiso 1.0 4 calc R
H31 H 0.1229 0.4416 -0.0418 0.0580 Uiso 1.0 4 calc R

loop_
_atom_site_aniso_label
_atom_site_aniso_U_11
_atom_site_aniso_U_22
_atom_site_aniso_U_33
_atom_site_aniso_U_12
_atom_site_aniso_U_13
_atom_site_aniso_U_23
Sb1 0.02593(13) 0.02885(13) 0.02163(13) -0.00245(6) -0.00459(8) 0.00168(6)
S1 0.0210(3) 0.0265(3) 0.0185(3) -0.0065(3) 0.0011(2) 0.0000(3)
F1 0.0351(11) 0.0829(13) 0.0453(12) 0.0155(11) -0.0059(9) 0.0046(11)
F2 0.0466(11) 0.0621(12) 0.0363(10) -0.0061(9) 0.0052(8) 0.0187(9)
F3 0.0939(18) 0.0495(12) 0.0695(15) 0.0125(12) -0.0253(13) -0.0273(11)
F4 0.0657(14) 0.0786(15) 0.0565(13) -0.0296(12) -0.0135(11) 0.0389(12)
F5 0.0273(9) 0.0728(12) 0.0475(11) -0.0023(9) -0.0075(8) 0.0084(11)
F6 0.0482(11) 0.0553(12) 0.0486(11) -0.0074(9) 0.0035(9) -0.0240(9)
N1 0.0179(10) 0.0252(10) 0.0155(10) -0.0014(7) 0.0002(8) 0.0015(7)
N2 0.0190(10) 0.0282(10) 0.0228(11) -0.0004(9) 0.0046(8) -0.0009(9)
N3 0.0234(10) 0.0237(10) 0.0160(10) -0.0015(8) 0.0042(8) 0.0011(8)
N4 0.0472(16) 0.0562(18) 0.0496(17) -0.0052(14) -0.0050(13) 0.0073(14)
C1 0.0231(11) 0.0176(11) 0.0188(11) -0.0001(9) 0.0015(9) 0.0029(9)
C2 0.0192(11) 0.0200(11) 0.0217(12) -0.0019(9) -0.0009(9) 0.0027(9)
C3 0.0186(12) 0.0221(11) 0.0209(12) 0.0003(9) 0.0038(9) 0.0041(9)
C4 0.0242(12) 0.0228(11) 0.0181(12) 0.0004(10) 0.0021(9) -0.0022(10)
C5 0.0218(12) 0.0239(11) 0.0182(12) -0.0013(10) -0.0018(9) 0.0006(10)
C6 0.0193(12) 0.0199(11) 0.0185(12) -0.0003(8) 0.0003(9) 0.0032(8)
C7 0.0207(12) 0.0230(11) 0.0176(11) -0.0006(9) 0.0002(9) 0.0013(9)
C8 0.0194(12) 0.0245(12) 0.0209(13) -0.0047(9) -0.0017(10) 0.0004(9)
C9 0.0210(13) 0.0221(13) 0.0237(13) -0.0042(8) 0.0048(10) 0.0032(9)
C10 0.0258(12) 0.0216(11) 0.0156(11) 0.0008(10) 0.0039(9) -0.0008(9)
C11 0.0233(11) 0.0214(11) 0.0167(11) -0.0025(9) 0.0001(9) -0.0018(9)
C12 0.0223(11) 0.0198(11) 0.0188(11) -0.0002(9) 0.0045(9) -0.0007(9)
C13 0.0189(12) 0.0371(15) 0.0190(13) -0.0005(9) -0.0014(10) 0.0018(9)
C14 0.0204(13) 0.0194(12) 0.0315(15) -0.0003(9) 0.0037(11) -0.0066(9)
C15 0.0259(13) 0.0276(12) 0.0354(15) 0.0016(11) 0.0002(11) -0.0024(12)
C16 0.0277(14) 0.0396(16) 0.0513(19) 0.0072(13) -0.0122(13) -0.0085(15)
C17 0.0174(13) 0.0461(17) 0.067(3) 0.0018(12) -0.0016(14) -0.0184(16)
C18 0.0219(14) 0.0366(15) 0.056(2) -0.0065(11) 0.0120(13) -0.0196(14)
C19 0.0218(12) 0.0221(12) 0.0402(15) -0.0064(10) 0.0095(11) -0.0127(11)
C20 0.0300(13) 0.0214(12) 0.0305(13) -0.0067(10) 0.0108(11) -0.0091(10)
C21 0.0454(17) 0.0301(14) 0.0359(15) -0.0142(12) 0.0219(13) -0.0121(12)
C22 0.065(2) 0.0304(14) 0.0252(14) -0.0101(13) 0.0211(14) -0.0022(11)
C23 0.0514(17) 0.0306(14) 0.0267(14) 0.0008(12) 0.0086(12) 0.0040(11)
C24 0.0322(13) 0.0272(13) 0.0249(13) 0.0021(10) 0.0076(10) 0.0019(10)
C25 0.0295(12) 0.0200(11) 0.0208(12) -0.0021(9) 0.0100(10) -0.0020(9)
C26 0.0261(13) 0.0172(12) 0.0169(12) -0.0029(8) -0.0016(10) -0.0005(8)
C27 0.0293(13) 0.0230(12) 0.0242(13) -0.0018(10) 0.0018(10) -0.0019(10)
C28 0.0280(13) 0.0233(12) 0.0339(14) 0.0005(10) -0.0016(11) 0.0016(11)
C29 0.0373(14) 0.0230(13) 0.0293(14) -0.0031(11) -0.0061(11) 0.0037(11)
C30 0.0369(16) 0.0216(13) 0.0176(13) -0.0085(9) 0.0000(11) 0.0003(9)
C31 0.0277(13) 0.0182(11) 0.0196(12) -0.0053(9) 0.0046(10) 0.0005(9)
C32 0.0279(12) 0.0215(11) 0.0201(12) -0.0036(10) 0.0034(9) -0.0000(9)
C33 0.0348(14) 0.0284(13) 0.0236(13) -0.0049(11) 0.0074(11) -0.0051(10)
C34 0.0319(14) 0.0343(14) 0.0384(16) -0.0024(12) 0.0143(12) -0.0099(12)
C35 0.0269(13) 0.0349(15) 0.0430(16) 0.0037(11) 0.0063(11) -0.0038(13)
C36 0.0267(13) 0.0262(13) 0.0302(14) -0.0002(10) 0.0022(10) -0.0010(10)
C37 0.0243(12) 0.0194(11) 0.0213(12) -0.0024(9) 0.0055(9) -0.0002(9)
C38 0.0400(17) 0.0412(17) 0.0530(19) -0.0092(14) -0.0023(15) 0.0014(15)
C39 0.061(3) 0.050(3) 0.161(6) -0.0055(18) -0.042(4) 0.029(3)
C40 0.0477(19) 0.0432(18) 0.058(3) 0.0071(15) -0.0058(16) -0.0043(15)
C41 0.0368(17) 0.0372(17) 0.072(3) -0.0003(13) 0.0023(16) 0.0034(16)
C42 0.0428(18) 0.0415(17) 0.061(3) 0.0045(14) 0.0124(15) 0.0041(16)

loop_
_atom_type_symbol
_atom_type_description
_atom_type_scat_dispersion_real
_atom_type_scat_dispersion_imag
_atom_type_scat_source
C C 0.0033 0.0016
;
International Tables for Crystallography
(1992, Vol. C, Tables 4.2.6.8 and 6.1.1.4)
;
H H 0.0000 0.0000
;
International Tables for Crystallography
(1992, Vol. C, Table 6.1.1.4)
;
F F 0.0171 0.0103
;
International Tables for Crystallography
(1992, Vol. C, Tables 4.2.6.8 and 6.1.1.4)
;
N N 0.0061 0.0033
;
International Tables for Crystallography
(1992, Vol. C, Tables 4.2.6.8 and 6.1.1.4)
;
S S 0.1246 0.1234
;
International Tables for Crystallography
(1992, Vol. C, Tables 4.2.6.8 and 6.1.1.4)
;
Sb Sb -0.5866 1.5461
;
International Tables for Crystallography
(1992, Vol. C, Tables 4.2.6.8 and 6.1.1.4)
;

loop_
_geom_angle_atom_site_label_1
_geom_angle_atom_site_label_2
_geom_angle_atom_site_label_3
_geom_angle
_geom_angle_publ_flag
_geom_angle_site_symmetry_1
_geom_angle_site_symmetry_3
F1 Sb1 F2 89.55(9) yes . .
F1 Sb1 F3 90.57(11) yes . .
F1 Sb1 F4 90.46(10) yes . .
F1 Sb1 F5 178.54(10) yes . .
F1 Sb1 F6 89.76(9) yes . .
F2 Sb1 F3 88.72(10) yes . .
F2 Sb1 F4 179.78(9) yes . .
F2 Sb1 F5 89.19(9) yes . .
F2 Sb1 F6 89.87(9) yes . .
F3 Sb1 F4 91.50(10) yes . .
F3 Sb1 F5 90.13(10) yes . .
F3 Sb1 F6 178.55(10) yes . .
F4 Sb1 F5 90.80(9) yes . .
F4 Sb1 F6 89.91(9) yes . .
F5 Sb1 F6 89.51(9) yes . .
C1 S1 C12 102.03(11) yes . .
C6 N1 C7 123.3(2) yes . .
C6 N1 C13 118.0(2) yes . .
C7 N1 C13 118.7(2) yes . .
C3 N2 C14 126.6(3) yes . .
C3 N2 C25 124.7(2) yes . .
C14 N2 C25 108.6(2) yes . .
C10 N3 C26 126.4(2) yes . .
C10 N3 C37 125.47(19) yes . .
C26 N3 C37 108.10(18) yes . .
S1 C1 C2 116.14(16) yes . .
S1 C1 C6 123.28(18) yes . .
C2 C1 C6 120.5(2) yes . .
C1 C2 C3 120.2(2) yes . .
N2 C3 C2 121.0(2) yes . .
N2 C3 C4 119.7(3) yes . .
C2 C3 C4 119.3(3) yes . .
C3 C4 C5 120.6(3) yes . .
C4 C5 C6 121.0(3) yes . .
N1 C6 C1 122.0(3) yes . .
N1 C6 C5 120.0(2) yes . .
C1 C6 C5 118.0(3) yes . .
N1 C7 C8 120.0(3) yes . .
N1 C7 C12 122.5(3) yes . .
C8 C7 C12 117.4(3) yes . .
C7 C8 C9 121.3(3) yes . .
C8 C9 C10 120.8(3) yes . .
N3 C10 C9 120.9(2) yes . .
N3 C10 C11 120.5(2) yes . .
C9 C10 C11 118.7(2) yes . .
C10 C11 C12 120.9(2) yes . .
S1 C12 C7 123.07(18) yes . .
S1 C12 C11 116.02(17) yes . .
C7 C12 C11 120.9(2) yes . .
N2 C14 C15 130.3(3) yes . .
N2 C14 C19 108.5(3) yes . .
C15 C14 C19 121.1(3) yes . .
C14 C15 C16 117.9(3) yes . .
C15 C16 C17 121.2(3) yes . .
C16 C17 C18 121.0(3) yes . .
C17 C18 C19 119.0(3) yes . .
C14 C19 C18 119.7(3) yes . .
C14 C19 C20 107.4(3) yes . .
C18 C19 C20 132.8(3) yes . .
C19 C20 C21 133.0(3) yes . .
C19 C20 C25 107.2(2) yes . .
C21 C20 C25 119.8(3) yes . .
C20 C21 C22 119.1(3) yes . .
C21 C22 C23 120.8(3) yes . .
C22 C23 C24 121.2(3) yes . .
C23 C24 C25 117.5(3) yes . .
N2 C25 C20 108.3(2) yes . .
N2 C25 C24 130.2(3) yes . .
C20 C25 C24 121.5(3) yes . .
N3 C26 C27 129.4(3) yes . .
N3 C26 C31 108.8(2) yes . .
C27 C26 C31 121.7(3) yes . .
C26 C27 C28 117.7(3) yes . .
C27 C28 C29 121.7(3) yes . .
C28 C29 C30 120.2(3) yes . .
C29 C30 C31 119.5(3) yes . .
C26 C31 C30 119.0(3) yes . .
C26 C31 C32 107.6(2) yes . .
C30 C31 C32 133.4(3) yes . .
C31 C32 C33 133.4(3) yes . .
C31 C32 C37 107.0(2) yes . .
C33 C32 C37 119.6(2) yes . .
C32 C33 C34 119.0(3) yes . .
C33 C34 C35 120.8(3) yes . .
C34 C35 C36 121.2(3) yes . .
C35 C36 C37 117.4(3) yes . .
N3 C37 C32 108.53(19) yes . .
N3 C37 C36 129.4(2) yes . .
C32 C37 C36 121.9(3) yes . .
N4 C38 C39 179.3(4) yes . .
C41 C40 C42 119.3(4) yes . 3_565
C40 C41 C42 120.1(3) yes . .
C40 C42 C41 120.6(4) yes 3_565 .
C1 C2 H1 119.879 no . .
C3 C2 H1 119.906 no . .
C3 C4 H2 119.628 no . .
C5 C4 H2 119.814 no . .
C4 C5 H3 119.774 no . .
C6 C5 H3 119.210 no . .
C7 C8 H4 119.130 no . .
C9 C8 H4 119.618 no . .
C8 C9 H5 119.832 no . .
C10 C9 H5 119.331 no . .
C10 C11 H6 119.471 no . .
C12 C11 H6 119.587 no . .
N1 C13 H7 109.427 no . .
N1 C13 H8 109.287 no . .
N1 C13 H9 109.781 no . .
H7 C13 H8 109.446 no . .
H7 C13 H9 109.442 no . .
H8 C13 H9 109.443 no . .
C14 C15 H10 120.636 no . .
C16 C15 H10 121.459 no . .
C15 C16 H11 119.292 no . .
C17 C16 H11 119.459 no . .
C16 C17 H12 119.461 no . .
C18 C17 H12 119.565 no . .
C17 C18 H13 120.739 no . .
C19 C18 H13 120.225 no . .
C20 C21 H14 120.291 no . .
C22 C21 H14 120.579 no . .
C21 C22 H15 119.738 no . .
C23 C22 H15 119.424 no . .
C22 C23 H16 119.564 no . .
C24 C23 H16 119.189 no . .
C23 C24 H17 121.393 no . .
C25 C24 H17 121.121 no . .
C26 C27 H18 120.934 no . .
C28 C27 H18 121.378 no . .
C27 C28 H19 119.010 no . .
C29 C28 H19 119.259 no . .
C28 C29 H20 119.966 no . .
C30 C29 H20 119.801 no . .
C29 C30 H21 120.451 no . .
C31 C30 H21 120.017 no . .
C32 C33 H22 120.271 no . .
C34 C33 H22 120.722 no . .
C33 C34 H23 119.726 no . .
C35 C34 H23 119.432 no . .
C34 C35 H24 119.436 no . .
C36 C35 H24 119.350 no . .
C35 C36 H25 121.420 no . .
C37 C36 H25 121.185 no . .
C38 C39 H26 109.950 no . .
C38 C39 H27 110.357 no . .
C38 C39 H28 108.185 no . .
H26 C39 H27 109.439 no . .
H26 C39 H28 109.441 no . .
H27 C39 H28 109.447 no . .
C41 C40 H29 120.357 no . .
C42 C40 H29 120.329 no 3_565 .
C40 C41 H30 120.234 no . .
C42 C41 H30 119.626 no . .
C40 C42 H31 119.784 no 3_565 .
C41 C42 H31 119.662 no . .

loop_
_geom_bond_atom_site_label_1
_geom_bond_atom_site_label_2
_geom_bond_distance
_geom_bond_publ_flag
_geom_bond_site_symmetry_2
Sb1 F1 1.866(2) yes .
Sb1 F2 1.8774(19) yes .
Sb1 F3 1.863(3) yes .
Sb1 F4 1.860(3) yes .
Sb1 F5 1.8625(18) yes .
Sb1 F6 1.8707(19) yes .
S1 C1 1.735(3) yes .
S1 C12 1.733(3) yes .
N1 C6 1.396(4) yes .
N1 C7 1.387(4) yes .
N1 C13 1.475(4) yes .
N2 C3 1.408(4) yes .
N2 C14 1.397(4) yes .
N2 C25 1.411(3) yes .
N3 C10 1.397(3) yes .
N3 C26 1.407(3) yes .
N3 C37 1.411(3) yes .
N4 C38 1.129(5) yes .
C1 C2 1.395(3) yes .
C1 C6 1.412(4) yes .
C2 C3 1.386(4) yes .
C3 C4 1.402(4) yes .
C4 C5 1.375(4) yes .
C5 C6 1.401(4) yes .
C7 C8 1.414(4) yes .
C7 C12 1.410(4) yes .
C8 C9 1.371(4) yes .
C9 C10 1.403(4) yes .
C10 C11 1.391(4) yes .
C11 C12 1.384(3) yes .
C14 C15 1.388(4) yes .
C14 C19 1.407(4) yes .
C15 C16 1.383(4) yes .
C16 C17 1.402(5) yes .
C17 C18 1.361(5) yes .
C18 C19 1.401(4) yes .
C19 C20 1.444(4) yes .
C20 C21 1.390(4) yes .
C20 C25 1.405(4) yes .
C21 C22 1.369(5) yes .
C22 C23 1.399(5) yes .
C23 C24 1.388(4) yes .
C24 C25 1.389(4) yes .
C26 C27 1.390(4) yes .
C26 C31 1.405(4) yes .
C27 C28 1.386(4) yes .
C28 C29 1.388(4) yes .
C29 C30 1.386(4) yes .
C30 C31 1.398(4) yes .
C31 C32 1.444(4) yes .
C32 C33 1.385(4) yes .
C32 C37 1.415(3) yes .
C33 C34 1.382(4) yes .
C34 C35 1.398(4) yes .
C35 C36 1.395(4) yes .
C36 C37 1.379(4) yes .
C38 C39 1.461(6) yes .
C40 C41 1.390(5) yes .
C40 C42 1.380(5) yes 3_565
C41 C42 1.373(5) yes .
C2 H1 0.930 no .
C4 H2 0.930 no .
C5 H3 0.930 no .
C8 H4 0.930 no .
C9 H5 0.930 no .
C11 H6 0.930 no .
C13 H7 0.960 no .
C13 H8 0.960 no .
C13 H9 0.960 no .
C15 H10 0.930 no .
C16 H11 0.930 no .
C17 H12 0.930 no .
C18 H13 0.930 no .
C21 H14 0.930 no .
C22 H15 0.930 no .
C23 H16 0.930 no .
C24 H17 0.930 no .
C27 H18 0.930 no .
C28 H19 0.930 no .
C29 H20 0.930 no .
C30 H21 0.930 no .
C33 H22 0.930 no .
C34 H23 0.930 no .
C35 H24 0.930 no .
C36 H25 0.930 no .
C39 H26 0.960 no .
C39 H27 0.960 no .
C39 H28 0.960 no .
C40 H29 0.930 no .
C41 H30 0.930 no .
C42 H31 0.930 no .

loop_
_geom_contact_atom_site_label_1
_geom_contact_atom_site_label_2
_geom_contact_distance
_geom_contact_publ_flag
_geom_contact_site_symmetry_2
S1 N1 3.115(2) no .
N2 C18 3.597(4) no .
N2 C21 3.596(4) no .
N3 C30 3.600(4) no .
N3 C33 3.599(4) no .
C1 C4 2.775(4) no .
C1 C7 2.931(4) no .
C2 C5 2.782(4) no .
C2 C14 3.054(4) no .
C2 C15 3.185(4) no .
C3 C6 2.810(4) no .
C3 C15 3.138(4) no .
C3 C24 3.113(4) no .
C4 C24 3.113(4) no .
C4 C25 3.035(4) no .
C5 C13 2.814(4) no .
C6 C12 2.932(4) no .
C7 C10 2.823(4) no .
C8 C11 2.773(4) no .
C8 C13 2.827(4) no .
C9 C12 2.776(4) no .
C9 C36 3.166(4) no .
C9 C37 3.059(4) no .
C10 C27 3.120(4) no .
C10 C36 3.100(4) no .
C11 C26 3.047(4) no .
C11 C27 3.145(4) no .
C14 C17 2.760(4) no .
C15 C18 2.820(5) no .
C16 C19 2.763(5) no .
C18 C21 3.345(5) no .
C20 C23 2.763(4) no .
C21 C24 2.821(4) no .
C22 C25 2.755(4) no .
C26 C29 2.763(4) no .
C27 C30 2.815(4) no .
C28 C31 2.774(4) no .
C30 C33 3.356(4) no .
C32 C35 2.770(4) no .
C33 C36 2.829(4) no .
C34 C37 2.754(4) no .
C40 C40 2.773(5) no 3_565
C41 C41 2.759(5) no 3_565
C42 C42 2.755(5) no 3_565
S1 N4 3.394(3) no .
S1 C20 3.497(3) no 2_545
F1 C7 3.579(4) no 1_565
F1 C8 3.469(4) no 1_565
F1 C18 3.350(4) no 2_555
F1 C29 3.444(4) no 3_665
F2 C8 3.514(3) no .
F2 C13 3.360(4) no .
F2 C13 3.548(3) no 2_655
F2 C16 3.506(4) no 1_655
F2 C18 3.542(4) no 2_555
F3 C5 3.534(4) no 2_655
F3 C13 3.562(4) no 1_565
F4 C36 3.295(4) no 1_565
F4 C38 3.307(4) no 1_665
F4 C39 3.092(5) no 1_665
F5 N4 3.597(4) no 1_665
F5 C4 3.214(3) no 2_655
F5 C5 3.320(3) no 2_655
F5 C24 3.366(4) no 2_655
F6 C8 3.234(3) no .
F6 C9 3.138(3) no .
F6 C39 3.322(5) no 1_655
F6 C42 3.567(4) no 3_665
N2 C2 3.429(3) no 2_555
N3 C28 3.543(4) no 3_665
N3 C30 3.525(3) no 3_655
N3 C31 3.531(3) no 3_655
N4 S1 3.394(3) no .
N4 F5 3.597(4) no 1_445
N4 C2 3.496(4) no .
N4 C4 3.568(4) no 2_545
N4 C15 3.546(4) no .
C1 C14 3.538(4) no 2_545
C1 C20 3.580(4) no 2_555
C2 N2 3.429(3) no 2_545
C2 N4 3.496(4) no .
C2 C14 3.428(3) no 2_545
C3 C15 3.546(4) no 2_545
C4 F5 3.214(3) no 2_645
C4 N4 3.568(4) no 2_555
C4 C14 3.508(4) no 2_555
C5 F3 3.534(4) no 2_645
C5 F5 3.320(3) no 2_645
C5 C14 3.523(4) no 2_555
C5 C19 3.389(4) no 2_555
C6 C19 3.487(4) no 2_555
C6 C20 3.566(4) no 2_555
C7 F1 3.579(4) no 1_545
C8 F1 3.469(4) no 1_545
C8 F2 3.514(3) no .
C8 F6 3.234(3) no .
C9 F6 3.138(3) no .
C10 C30 3.555(4) no 3_655
C11 C30 3.308(4) no 3_655
C12 C21 3.374(4) no 2_555
C13 F2 3.360(4) no .
C13 F2 3.548(3) no 2_645
C13 F3 3.562(4) no 1_545
C14 C1 3.538(4) no 2_555
C14 C2 3.428(3) no 2_555
C14 C4 3.508(4) no 2_545
C14 C5 3.523(4) no 2_545
C15 N4 3.546(4) no .
C15 C3 3.546(4) no 2_555
C16 F2 3.506(4) no 1_455
C18 F1 3.350(4) no 2_545
C18 F2 3.542(4) no 2_545
C19 C5 3.389(4) no 2_545
C19 C6 3.487(4) no 2_545
C20 S1 3.497(3) no 2_555
C20 C1 3.580(4) no 2_545
C20 C6 3.566(4) no 2_545
C21 C12 3.374(4) no 2_545
C21 C30 3.514(4) no 4_455
C24 F5 3.366(4) no 2_645
C26 C27 3.569(4) no 3_665
C26 C28 3.404(4) no 3_665
C26 C31 3.523(3) no 3_655
C27 C26 3.569(4) no 3_665
C27 C31 3.540(4) no 3_665
C27 C32 3.548(4) no 3_655
C28 N3 3.543(4) no 3_665
C28 C26 3.404(4) no 3_665
C28 C36 3.478(4) no 3_655
C29 F1 3.444(4) no 3_665
C29 C36 3.541(4) no 3_655
C30 N3 3.525(3) no 3_655
C30 C10 3.555(4) no 3_655
C30 C11 3.308(4) no 3_655
C30 C21 3.514(4) no 4_554
C31 N3 3.531(3) no 3_655
C31 C26 3.523(3) no 3_655
C31 C27 3.540(4) no 3_665
C32 C27 3.548(4) no 3_655
C34 C41 3.571(4) no 3_665
C35 C41 3.535(5) no 3_665
C36 F4 3.295(4) no 1_545
C36 C28 3.478(4) no 3_655
C36 C29 3.541(4) no 3_655
C38 F4 3.307(4) no 1_445
C39 F4 3.092(5) no 1_445
C39 F6 3.322(5) no 1_455
C41 C34 3.571(4) no 3_665
C41 C35 3.535(5) no 3_665
C42 F6 3.567(4) no 3_665
S1 H1 2.7281 no .
S1 H6 2.7091 no .
N1 H3 2.5837 no .
N1 H4 2.5903 no .
N2 H1 2.6061 no .
N2 H2 2.5940 no .
N2 H10 2.7794 no .
N2 H17 2.7955 no .
N3 H5 2.6043 no .
N3 H6 2.5874 no .
N3 H18 2.7767 no .
N3 H25 2.7724 no .
N4 H26 3.0500 no .
N4 H27 3.0624 no .
N4 H28 3.0311 no .
C1 H3 3.2522 no .
C2 H2 3.2420 no .
C2 H10 2.6993 no .
C3 H3 3.2491 no .
C3 H10 2.9479 no .
C3 H17 2.9217 no .
C4 H1 3.2469 no .
C4 H17 2.6027 no .
C5 H7 2.9933 no .
C5 H8 2.5298 no .
C5 H17 3.5759 no .
C6 H1 3.2748 no .
C6 H2 3.2525 no .
C6 H7 2.8737 no .
C6 H8 2.5355 no .
C6 H9 3.2132 no .
C7 H5 3.2636 no .
C7 H6 3.2662 no .
C7 H7 2.8924 no .
C7 H8 3.2027 no .
C7 H9 2.5452 no .
C8 H7 3.0401 no .
C8 H9 2.5290 no .
C9 H6 3.2436 no .
C9 H25 2.6771 no .
C10 H4 3.2483 no .
C10 H18 2.9257 no .
C10 H25 2.9049 no .
C11 H5 3.2408 no .
C11 H18 2.6449 no .
C12 H4 3.2546 no .
C13 H3 2.4729 no .
C13 H4 2.4789 no .
C14 H1 2.8248 no .
C14 H11 3.2158 no .
C14 H13 3.2704 no .
C15 H1 2.7255 no .
C15 H12 3.2570 no .
C16 H13 3.2478 no .
C17 H10 3.2719 no .
C18 H11 3.2342 no .
C18 H14 3.2022 no .
C19 H10 3.2749 no .
C19 H12 3.2229 no .
C19 H14 2.8553 no .
C20 H13 2.8634 no .
C20 H15 3.2211 no .
C20 H17 3.2793 no .
C21 H13 3.2041 no .
C21 H16 3.2392 no .
C22 H17 3.2726 no .
C23 H14 3.2495 no .
C24 H2 2.7105 no .
C24 H15 3.2592 no .
C25 H2 2.8333 no .
C25 H14 3.2602 no .
C25 H16 3.2156 no .
C26 H6 2.8266 no .
C26 H19 3.2166 no .
C26 H21 3.2572 no .
C27 H6 2.7135 no .
C27 H20 3.2564 no .
C28 H21 3.2462 no .
C29 H18 3.2653 no .
C30 H19 3.2387 no .
C30 H22 3.2206 no .
C31 H18 3.2816 no .
C31 H20 3.2453 no .
C31 H22 2.8576 no .
C32 H21 2.8662 no .
C32 H23 3.2245 no .
C32 H25 3.2852 no .
C33 H21 3.2198 no .
C33 H24 3.2488 no .
C34 H25 3.2768 no .
C35 H22 3.2588 no .
C36 H5 2.7497 no .
C36 H23 3.2643 no .
C37 H5 2.8406 no .
C37 H22 3.2636 no .
C37 H24 3.2119 no .
C40 H30 3.2267 no 3_565
C40 H31 3.2327 no .
C41 H29 3.2299 no 3_565
C41 H31 3.2311 no 3_565
C42 H29 3.2345 no .
C42 H30 3.2325 no 3_565
H1 H10 2.2491 no .
H2 H3 2.2997 no .
H2 H17 2.2256 no .
H3 H7 2.4692 no .
H3 H8 2.0986 no .
H3 H9 3.4115 no .
H4 H5 2.2930 no .
H4 H7 2.5365 no .
H4 H8 3.4067 no .
H4 H9 2.0569 no .
H5 H25 2.2935 no .
H6 H18 2.2354 no .
H10 H11 2.3233 no .
H11 H12 2.3169 no .
H12 H13 2.2952 no .
H13 H14 2.8088 no .
H14 H15 2.3038 no .
H15 H16 2.3151 no .
H16 H17 2.3259 no .
H18 H19 2.3215 no .
H19 H20 2.3075 no .
H20 H21 2.3195 no .
H21 H22 2.8327 no .
H22 H23 2.3178 no .
H23 H24 2.3119 no .
H24 H25 2.3356 no .
H29 H30 2.3285 no .
H29 H31 2.3114 no 3_565
H30 H31 2.2935 no .
S1 H22 3.2780 no 3_655
F1 H13 2.5169 no 2_555
F1 H14 3.5382 no 2_555
F1 H20 2.7196 no 3_665
F1 H21 3.3887 no 3_665
F1 H25 3.5291 no 1_565
F2 H3 3.4517 no 2_655
F2 H4 2.7302 no .
F2 H7 2.6030 no .
F2 H8 2.6593 no 2_655
F2 H9 3.3162 no .
F2 H11 2.8263 no 1_655
F2 H12 3.2477 no 1_655
F2 H12 3.2427 no 2_555
F2 H13 2.8397 no 2_555
F3 H3 2.6470 no 2_655
F3 H4 3.3660 no 1_565
F3 H7 3.4026 no 2_655
F3 H8 3.1820 no 2_655
F3 H9 2.6360 no 1_565
F3 H12 3.5526 no 2_555
F4 H5 3.5414 no 1_565
F4 H24 3.4607 no 1_565
F4 H25 2.4520 no 1_565
F4 H27 2.4198 no 1_665
F4 H28 3.2567 no 1_665
F4 H29 3.5541 no 1_655
F4 H31 3.5380 no 3_665
F5 H2 2.7758 no 2_655
F5 H3 2.9569 no 2_655
F5 H11 2.8785 no 1_655
F5 H17 2.5141 no 2_655
F5 H28 3.1455 no 1_655
F6 H4 2.7736 no .
F6 H5 2.5844 no .
F6 H20 2.8358 no 3_665
F6 H26 3.3547 no 1_655
F6 H27 3.5369 no 1_655
F6 H28 2.6193 no 1_655
F6 H31 2.7489 no 3_665
N1 H13 3.4983 no 2_555
N2 H1 3.1829 no 2_555
N2 H10 3.5833 no 2_545
N3 H19 3.4806 no 3_665
N4 H1 2.6556 no .
N4 H2 2.6648 no 2_545
N4 H10 3.0250 no .
N4 H17 3.5112 no 2_545
N4 H23 3.4260 no 3_655
C2 H2 3.5099 no 2_545
C3 H1 3.3299 no 2_555
C3 H10 3.3309 no 2_545
C4 H1 3.1089 no 2_555
C4 H10 3.5642 no 2_545
C7 H14 3.1394 no 2_555
C8 H14 3.4764 no 2_555
C9 H20 3.0836 no 3_665
C10 H20 3.4668 no 3_665
C10 H21 3.4391 no 3_655
C11 H14 3.4409 no 2_555
C11 H15 3.4222 no 2_555
C11 H21 2.9015 no 3_655
C11 H22 3.3336 no 3_655
C12 H14 3.1063 no 2_555
C12 H21 3.4802 no 3_655
C13 H12 2.8547 no 1_655
C13 H12 3.4645 no 2_545
C14 H1 3.5550 no 2_555
C15 H2 3.5534 no 2_545
C15 H17 3.2641 no 2_555
C16 H8 3.4627 no 2_555
C16 H28 3.5750 no .
C17 H3 3.4237 no 2_545
C17 H7 3.5216 no 1_455
C17 H7 3.4353 no 2_545
C17 H8 3.1745 no 2_555
C17 H9 3.3461 no 1_455
C18 H3 3.3781 no 2_545
C18 H7 3.1630 no 2_545
C19 H3 3.4851 no 2_545
C21 H21 2.7555 no 4_455
C21 H22 3.5753 no 4_455
C22 H18 3.1688 no 2_545
C22 H21 3.0737 no 4_455
C22 H22 3.0746 no 4_455
C23 H22 3.3702 no 4_455
C23 H26 3.3162 no 2_545
C24 H10 2.9436 no 2_545
C25 H10 3.3739 no 2_545
C26 H19 3.5856 no 3_665
C27 H15 3.1554 no 2_555
C28 H30 3.5063 no .
C28 H31 3.4166 no .
C29 H5 3.5161 no 3_665
C29 H14 3.5128 no 4_554
C29 H25 3.4936 no 3_655
C30 H6 3.0084 no 3_655
C30 H14 2.9947 no 4_554
C30 H15 3.2216 no 4_554
C30 H18 3.4219 no 3_665
C31 H6 3.0834 no 3_655
C31 H15 3.4887 no 4_554
C31 H18 3.4758 no 3_665
C32 H6 3.0073 no 3_655
C32 H15 3.5813 no 4_554
C32 H19 3.5774 no 3_665
C32 H30 3.2114 no 3_665
C33 H6 2.7951 no 3_655
C33 H15 3.4738 no 4_554
C33 H18 3.5306 no 3_655
C33 H30 3.0722 no 3_665
C34 H29 3.3318 no 3_665
C34 H30 2.9788 no 3_665
C35 H19 3.4453 no 3_655
C35 H30 3.0466 no 3_665
C35 H31 3.5134 no 3_655
C36 H19 3.5733 no 3_655
C36 H27 3.4677 no 1_655
C36 H30 3.1995 no 3_665
C37 H19 3.4925 no 3_665
C37 H30 3.2411 no 3_665
C38 H1 3.5538 no .
C38 H2 3.5141 no 2_545
C38 H10 3.2517 no .
C38 H11 3.5256 no .
C38 H16 3.2870 no 2_555
C38 H23 3.1643 no 3_655
C39 H11 3.5633 no .
C39 H16 3.1985 no 2_555
C39 H23 3.3966 no 3_655
C40 H16 3.3828 no 2_555
C40 H24 3.1500 no 1_465
C40 H26 2.9556 no .
C41 H19 3.1225 no .
C42 H19 3.1402 no .
C42 H24 3.0625 no 3_655
C42 H26 3.0979 no 3_565
H1 N2 3.1829 no 2_545
H1 N4 2.6556 no .
H1 C3 3.3299 no 2_545
H1 C4 3.1089 no 2_545
H1 C14 3.5550 no 2_545
H1 C38 3.5538 no .
H1 H2 2.7057 no 2_545
H2 F5 2.7758 no 2_645
H2 N4 2.6648 no 2_555
H2 C2 3.5099 no 2_555
H2 C15 3.5534 no 2_555
H2 C38 3.5141 no 2_555
H2 H1 2.7057 no 2_555
H3 F2 3.4517 no 2_645
H3 F3 2.6470 no 2_645
H3 F5 2.9569 no 2_645
H3 C17 3.4237 no 2_555
H3 C18 3.3781 no 2_555
H3 C19 3.4851 no 2_555
H4 F2 2.7302 no .
H4 F3 3.3660 no 1_545
H4 F6 2.7736 no .
H4 H28 3.4079 no 1_655
H5 F4 3.5414 no 1_545
H5 F6 2.5844 no .
H5 C29 3.5161 no 3_665
H5 H19 3.5492 no 3_665
H5 H20 2.9057 no 3_665
H5 H27 3.2443 no 1_655
H5 H28 3.3303 no 1_655
H5 H31 3.3963 no 3_665
H6 C30 3.0084 no 3_655
H6 C31 3.0834 no 3_655
H6 C32 3.0073 no 3_655
H6 C33 2.7951 no 3_655
H6 H15 3.2943 no 2_555
H6 H21 2.6557 no 3_655
H6 H22 2.5085 no 3_655
H7 F2 2.6030 no .
H7 F3 3.4026 no 2_645
H7 C17 3.5216 no 1_655
H7 C17 3.4353 no 2_555
H7 C18 3.1630 no 2_555
H7 H8 3.5903 no 2_655
H7 H12 2.6275 no 1_655
H7 H12 3.3765 no 2_555
H7 H13 2.8890 no 2_555
H8 F2 2.6593 no 2_645
H8 F3 3.1820 no 2_645
H8 C16 3.4627 no 2_545
H8 C17 3.1745 no 2_545
H8 H7 3.5903 no 2_645
H8 H11 3.4196 no 2_545
H8 H12 2.8291 no 1_655
H8 H12 2.9098 no 2_545
H9 F2 3.3162 no .
H9 F3 2.6360 no 1_545
H9 C17 3.3461 no 1_655
H9 H11 3.5344 no 1_655
H9 H12 2.6219 no 1_655
H9 H12 3.3285 no 2_545
H10 N2 3.5833 no 2_555
H10 N4 3.0250 no .
H10 C3 3.3309 no 2_555
H10 C4 3.5642 no 2_555
H10 C24 2.9436 no 2_555
H10 C25 3.3739 no 2_555
H10 C38 3.2517 no .
H10 H17 2.5682 no 2_555
H11 F2 2.8263 no 1_455
H11 F5 2.8785 no 1_455
H11 C38 3.5256 no .
H11 C39 3.5633 no .
H11 H8 3.4196 no 2_555
H11 H9 3.5344 no 1_455
H11 H17 3.3553 no 2_555
H11 H28 2.7967 no .
H12 F2 3.2477 no 1_455
H12 F2 3.2427 no 2_545
H12 F3 3.5526 no 2_545
H12 C13 2.8547 no 1_455
H12 C13 3.4645 no 2_555
H12 H7 2.6275 no 1_455
H12 H7 3.3765 no 2_545
H12 H8 2.8291 no 1_455
H12 H8 2.9098 no 2_555
H12 H9 2.6219 no 1_455
H12 H9 3.3285 no 2_555
H13 F1 2.5169 no 2_545
H13 F2 2.8397 no 2_545
H13 N1 3.4983 no 2_545
H13 H7 2.8890 no 2_545
H14 F1 3.5382 no 2_545
H14 C7 3.1394 no 2_545
H14 C8 3.4764 no 2_545
H14 C11 3.4409 no 2_545
H14 C12 3.1063 no 2_545
H14 C29 3.5128 no 4_455
H14 C30 2.9947 no 4_455
H14 H20 3.3011 no 4_455
H14 H21 2.2940 no 4_455
H15 C11 3.4222 no 2_545
H15 C27 3.1554 no 2_545
H15 C30 3.2216 no 4_455
H15 C31 3.4887 no 4_455
H15 C32 3.5813 no 4_455
H15 C33 3.4738 no 4_455
H15 H6 3.2943 no 2_545
H15 H18 2.2877 no 2_545
H15 H21 2.8749 no 4_455
H15 H22 3.0587 no 4_455
H16 C38 3.2870 no 2_545
H16 C39 3.1985 no 2_545
H16 C40 3.3828 no 2_545
H16 H22 3.5337 no 4_455
H16 H26 2.4935 no 2_545
H16 H28 3.4985 no 2_545
H16 H29 2.8718 no 2_545
H16 H30 3.5032 no 2_545
H17 F5 2.5141 no 2_645
H17 N4 3.5112 no 2_555
H17 C15 3.2641 no 2_545
H17 H10 2.5682 no 2_545
H17 H11 3.3553 no 2_545
H18 C22 3.1688 no 2_555
H18 C30 3.4219 no 3_665
H18 C31 3.4758 no 3_665
H18 C33 3.5306 no 3_655
H18 H15 2.2877 no 2_555
H19 N3 3.4806 no 3_665
H19 C26 3.5856 no 3_665
H19 C32 3.5774 no 3_665
H19 C35 3.4453 no 3_655
H19 C36 3.5733 no 3_655
H19 C37 3.4925 no 3_665
H19 C41 3.1225 no .
H19 C42 3.1402 no .
H19 H5 3.5492 no 3_665
H19 H24 3.5977 no 3_655
H19 H30 2.6017 no .
H19 H31 2.6271 no .
H20 F1 2.7196 no 3_665
H20 F6 2.8358 no 3_665
H20 C9 3.0836 no 3_665
H20 C10 3.4668 no 3_665
H20 H5 2.9057 no 3_665
H20 H14 3.3011 no 4_554
H20 H25 3.3892 no 3_655
H20 H31 3.3851 no .
H21 F1 3.3887 no 3_665
H21 C10 3.4391 no 3_655
H21 C11 2.9015 no 3_655
H21 C12 3.4802 no 3_655
H21 C21 2.7555 no 4_554
H21 C22 3.0737 no 4_554
H21 H6 2.6557 no 3_655
H21 H14 2.2940 no 4_554
H21 H15 2.8749 no 4_554
H22 S1 3.2780 no 3_655
H22 C11 3.3336 no 3_655
H22 C21 3.5753 no 4_554
H22 C22 3.0746 no 4_554
H22 C23 3.3702 no 4_554
H22 H6 2.5085 no 3_655
H22 H15 3.0587 no 4_554
H22 H16 3.5337 no 4_554
H22 H30 3.5470 no 3_665
H23 N4 3.4260 no 3_655
H23 C38 3.1643 no 3_655
H23 C39 3.3966 no 3_655
H23 H26 3.2227 no 3_655
H23 H27 3.2509 no 3_655
H23 H29 3.1101 no 3_665
H23 H30 3.4256 no 3_665
H24 F4 3.4607 no 1_545
H24 C40 3.1500 no 1_645
H24 C42 3.0625 no 3_655
H24 H19 3.5977 no 3_655
H24 H24 3.4867 no 3_755
H24 H27 3.3787 no 1_655
H24 H29 3.1324 no 1_645
H24 H30 3.5248 no 3_665
H24 H31 2.9747 no 3_655
H25 F1 3.5291 no 1_545
H25 F4 2.4520 no 1_545
H25 C29 3.4936 no 3_655
H25 H20 3.3892 no 3_655
H25 H27 2.9043 no 1_655
H26 F6 3.3547 no 1_455
H26 C23 3.3162 no 2_555
H26 C40 2.9556 no .
H26 C42 3.0979 no 3_565
H26 H16 2.4935 no 2_555
H26 H23 3.2227 no 3_655
H26 H29 2.8963 no .
H26 H31 3.1374 no 3_565
H27 F4 2.4198 no 1_445
H27 F6 3.5369 no 1_455
H27 C36 3.4677 no 1_455
H27 H5 3.2443 no 1_455
H27 H23 3.2509 no 3_655
H27 H24 3.3787 no 1_455
H27 H25 2.9043 no 1_455
H27 H31 3.5513 no 3_565
H28 F4 3.2567 no 1_445
H28 F5 3.1455 no 1_455
H28 F6 2.6193 no 1_455
H28 C16 3.5750 no .
H28 H4 3.4079 no 1_455
H28 H5 3.3303 no 1_455
H28 H11 2.7967 no .
H28 H16 3.4985 no 2_555
H29 F4 3.5541 no 1_455
H29 C34 3.3318 no 3_665
H29 H16 2.8718 no 2_555
H29 H23 3.1101 no 3_665
H29 H24 3.1324 no 1_465
H29 H26 2.8963 no .
H30 C28 3.5063 no .
H30 C32 3.2114 no 3_665
H30 C33 3.0722 no 3_665
H30 C34 2.9788 no 3_665
H30 C35 3.0466 no 3_665
H30 C36 3.1995 no 3_665
H30 C37 3.2411 no 3_665
H30 H16 3.5032 no 2_555
H30 H19 2.6017 no .
H30 H22 3.5470 no 3_665
H30 H23 3.4256 no 3_665
H30 H24 3.5248 no 3_665
H31 F4 3.5380 no 3_665
H31 F6 2.7489 no 3_665
H31 C28 3.4166 no .
H31 C35 3.5134 no 3_655
H31 H5 3.3963 no 3_665
H31 H19 2.6271 no .
H31 H20 3.3851 no .
H31 H24 2.9747 no 3_655
H31 H26 3.1374 no 3_565
H31 H27 3.5513 no 3_565

loop_
_geom_torsion_atom_site_label_1
_geom_torsion_atom_site_label_2
_geom_torsion_atom_site_label_3
_geom_torsion_atom_site_label_4
_geom_torsion
_geom_torsion_publ_flag
_geom_torsion_site_symmetry_1
_geom_torsion_site_symmetry_3
_geom_torsion_site_symmetry_4
C1 S1 C12 C7 14.13(19) no . . .
C1 S1 C12 C11 -167.61(14) no . . .
C12 S1 C1 C2 170.88(14) no . . .
C12 S1 C1 C6 -11.89(19) no . . .
C6 N1 C7 C8 162.10(18) no . . .
C6 N1 C7 C12 -16.7(4) no . . .
C7 N1 C6 C1 19.0(3) no . . .
C7 N1 C6 C5 -161.08(19) no . . .
C13 N1 C6 C1 -162.87(18) no . . .
C13 N1 C6 C5 17.0(3) no . . .
C13 N1 C7 C8 -16.0(3) no . . .
C13 N1 C7 C12 165.26(18) no . . .
C3 N2 C14 C15 -6.7(4) no . . .
C3 N2 C14 C19 176.7(2) no . . .
C14 N2 C3 C2 -38.9(4) no . . .
C14 N2 C3 C4 140.6(3) no . . .
C3 N2 C25 C20 -176.30(19) no . . .
C3 N2 C25 C24 2.6(4) no . . .
C25 N2 C3 C2 137.5(3) no . . .
C25 N2 C3 C4 -42.9(4) no . . .
C14 N2 C25 C20 0.7(3) no . . .
C14 N2 C25 C24 179.6(2) no . . .
C25 N2 C14 C15 176.4(2) no . . .
C25 N2 C14 C19 -0.2(3) no . . .
C10 N3 C26 C27 2.8(4) no . . .
C10 N3 C26 C31 179.49(19) no . . .
C26 N3 C10 C9 -137.6(2) no . . .
C26 N3 C10 C11 40.4(4) no . . .
C10 N3 C37 C32 -178.81(19) no . . .
C10 N3 C37 C36 4.9(4) no . . .
C37 N3 C10 C9 42.7(4) no . . .
C37 N3 C10 C11 -139.3(2) no . . .
C26 N3 C37 C32 1.5(3) no . . .
C26 N3 C37 C36 -174.8(2) no . . .
C37 N3 C26 C27 -177.47(19) no . . .
C37 N3 C26 C31 -0.8(3) no . . .
S1 C1 C2 C3 179.54(14) no . . .
S1 C1 C6 N1 -2.5(3) no . . .
S1 C1 C6 C5 177.58(14) no . . .
C2 C1 C6 N1 174.58(18) no . . .
C2 C1 C6 C5 -5.3(3) no . . .
C6 C1 C2 C3 2.2(3) no . . .
C1 C2 C3 N2 -177.26(19) no . . .
C1 C2 C3 C4 3.2(4) no . . .
N2 C3 C4 C5 174.96(19) no . . .
C2 C3 C4 C5 -5.5(4) no . . .
C3 C4 C5 C6 2.3(4) no . . .
C4 C5 C6 N1 -176.8(2) no . . .
C4 C5 C6 C1 3.0(4) no . . .
N1 C7 C8 C9 -179.11(18) no . . .
N1 C7 C12 S1 -2.1(4) no . . .
N1 C7 C12 C11 179.74(18) no . . .
C8 C7 C12 S1 179.13(17) no . . .
C8 C7 C12 C11 0.9(3) no . . .
C12 C7 C8 C9 -0.3(3) no . . .
C7 C8 C9 C10 -0.7(4) no . . .
C8 C9 C10 N3 179.09(19) no . . .
C8 C9 C10 C11 1.1(4) no . . .
N3 C10 C11 C12 -178.44(19) no . . .
C9 C10 C11 C12 -0.4(4) no . . .
C10 C11 C12 S1 -178.89(18) no . . .
C10 C11 C12 C7 -0.6(4) no . . .
N2 C14 C15 C16 -176.6(3) no . . .
N2 C14 C19 C18 176.96(19) no . . .
N2 C14 C19 C20 -0.3(3) no . . .
C15 C14 C19 C18 -0.0(4) no . . .
C15 C14 C19 C20 -177.3(2) no . . .
C19 C14 C15 C16 -0.4(4) no . . .
C14 C15 C16 C17 0.3(4) no . . .
C15 C16 C17 C18 0.3(5) no . . .
C16 C17 C18 C19 -0.7(5) no . . .
C17 C18 C19 C14 0.6(4) no . . .
C17 C18 C19 C20 177.1(3) no . . .
C14 C19 C20 C21 -179.3(3) no . . .
C14 C19 C20 C25 0.8(3) no . . .
C18 C19 C20 C21 3.9(5) no . . .
C18 C19 C20 C25 -176.0(3) no . . .
C19 C20 C21 C22 -178.6(3) no . . .
C19 C20 C25 N2 -0.9(3) no . . .
C19 C20 C25 C24 -179.89(19) no . . .
C21 C20 C25 N2 179.2(2) no . . .
C21 C20 C25 C24 0.2(4) no . . .
C25 C20 C21 C22 1.3(4) no . . .
C20 C21 C22 C23 -1.3(4) no . . .
C21 C22 C23 C24 -0.2(4) no . . .
C22 C23 C24 C25 1.7(4) no . . .
C23 C24 C25 N2 179.6(2) no . . .
C23 C24 C25 C20 -1.7(4) no . . .
N3 C26 C27 C28 178.60(19) no . . .
N3 C26 C31 C30 179.70(18) no . . .
N3 C26 C31 C32 -0.2(3) no . . .
C27 C26 C31 C30 -3.3(4) no . . .
C27 C26 C31 C32 176.81(19) no . . .
C31 C26 C27 C28 2.3(4) no . . .
C26 C27 C28 C29 0.1(4) no . . .
C27 C28 C29 C30 -1.5(4) no . . .
C28 C29 C30 C31 0.4(4) no . . .
C29 C30 C31 C26 1.9(4) no . . .
C29 C30 C31 C32 -178.3(3) no . . .
C26 C31 C32 C33 177.9(2) no . . .
C26 C31 C32 C37 1.1(3) no . . .
C30 C31 C32 C33 -1.9(5) no . . .
C30 C31 C32 C37 -178.8(3) no . . .
C31 C32 C33 C34 -175.0(3) no . . .
C31 C32 C37 N3 -1.5(3) no . . .
C31 C32 C37 C36 175.06(19) no . . .
C33 C32 C37 N3 -178.91(19) no . . .
C33 C32 C37 C36 -2.3(4) no . . .
C37 C32 C33 C34 1.6(4) no . . .
C32 C33 C34 C35 -0.1(4) no . . .
C33 C34 C35 C36 -0.6(4) no . . .
C34 C35 C36 C37 -0.1(4) no . . .
C35 C36 C37 N3 177.3(3) no . . .
C35 C36 C37 C32 1.5(4) no . . .
C41 C40 C42 C41 0.1(5) no . 3_565 3_565
C42 C40 C41 C42 -0.1(5) no 3_565 . .
C40 C41 C42 C40 0.1(5) no . . 3_565
